data_4085465
loop_
_publ_author_name
'Chu, Wan-Yi'
'Zhou, Xiaoyuan'
'Rauchfuss, Thomas B.'

_publ_section_title
;
 Cooperative Metal--Ligand Reactivity and Catalysis in Low-Spin Ferrous
 Alkoxides
;
_journal_issue 9
_journal_name_full Organometallics
_journal_page_first 1619
_journal_paper_doi 10.1021/om501152h
_journal_volume 34
_journal_year 2015
_chemical_formula_moiety 'C52 H42 Fe O4 P2 Si'
_chemical_formula_sum 'C52 H42 Fe O4 P2 Si'
_chemical_formula_weight 876.74
_chemical_name_systematic
; 
? 
;
_space_group_IT_number 14
_symmetry_cell_setting monoclinic
_symmetry_space_group_name_Hall '-P 2yn'
_symmetry_space_group_name_H-M 'P 1 21/n 1'
_atom_sites_solution_hydrogens geom
_atom_sites_solution_primary direct
_atom_sites_solution_secondary difmap
_audit_creation_method SHELXL-97
_audit_update_record
; 
? 
;
_cell_angle_alpha 90.00
_cell_angle_beta 97.529(2)
_cell_angle_gamma 90.00
_cell_formula_units_Z 4
_cell_length_a 9.9856(14)
_cell_length_b 19.973(3)
_cell_length_c 22.134(3)
_cell_measurement_reflns_used 9975
_cell_measurement_temperature 193(2)
_cell_measurement_theta_max 25.78
_cell_measurement_theta_min 2.24
_cell_volume 4376.4(11)
_computing_cell_refinement 'SAINT V7.68A (Bruker, 2005)'
_computing_data_collection 'APEX2 V2010.11-3 (Bruker, 2010)'
_computing_data_reduction
; 
SAINT V7.68A, XPREP V2005/2, SADABS V2007/4, TWINABS V2007/5 
(Bruker, 2005 & 2007) 
;
_computing_molecular_graphics
; 
SHELXTL V6.12 (Bruker, 2005), CrystalMaker v2.1.3 (CrystalMaker, 1994) 
;
_computing_publication_material 'XCIF V6.12 (Bruker, 2005)'
_computing_structure_refinement 'SHELXTL V6.12 (Bruker, 2005)'
_computing_structure_solution 'SHELXTL V6.12 (Bruker, 2005)'
_diffrn_ambient_temperature 193(2)
_diffrn_measured_fraction_theta_full 0.996
_diffrn_measured_fraction_theta_max 0.996
_diffrn_measurement_device 'Siemens Platform/ApexII CCD'
_diffrn_measurement_method 'profile data from \f and \w scans'
_diffrn_radiation_monochromator graphite
_diffrn_radiation_source 'normal-focus sealed tube'
_diffrn_radiation_type MoK\a
_diffrn_radiation_wavelength 0.71073
_diffrn_radiation_wavelength_id bm14uas
_diffrn_reflns_av_R_equivalents 0.0471
_diffrn_reflns_av_sigmaI/netI 0.0325
_diffrn_reflns_limit_h_max 12
_diffrn_reflns_limit_h_min -12
_diffrn_reflns_limit_k_max 25
_diffrn_reflns_limit_k_min -25
_diffrn_reflns_limit_l_max 27
_diffrn_reflns_limit_l_min -28
_diffrn_reflns_number 53122
_diffrn_reflns_theta_full 26.75
_diffrn_reflns_theta_max 26.75
_diffrn_reflns_theta_min 1.86
_exptl_absorpt_coefficient_mu 0.491
_exptl_absorpt_correction_T_max 0.9272
_exptl_absorpt_correction_T_min 0.8383
_exptl_absorpt_correction_type integration
_exptl_absorpt_process_details 'SHELXTL/XPREP V2005/2 (Bruker, 2005)'
_exptl_crystal_colour yellow
_exptl_crystal_density_diffrn 1.331
_exptl_crystal_density_method 'not measured'
_exptl_crystal_description prism
_exptl_crystal_F_000 1824
_exptl_crystal_id bm14uas
_exptl_crystal_preparation
; 
The data crystal was mounted using oil (Parantone-N, Exxon) to a 
0.3 mm cryo-loop (Hampton Research) with the (1 -4 -3) scattering 
planes roughly normal to the spindle axis. 
;
_exptl_crystal_size_max 0.523
_exptl_crystal_size_mid 0.37
_exptl_crystal_size_min 0.233
_refine_diff_density_max 0.346
_refine_diff_density_min -0.288
_refine_diff_density_rms 0.047
_refine_ls_extinction_method none
_refine_ls_goodness_of_fit_ref 1.028
_refine_ls_hydrogen_treatment mixed
_refine_ls_matrix_type full
_refine_ls_number_parameters 604
_refine_ls_number_reflns 9288
_refine_ls_number_restraints 205
_refine_ls_restrained_S_all 1.020
_refine_ls_R_factor_all 0.0427
_refine_ls_R_factor_gt 0.0339
_refine_ls_shift/su_max 0.001
_refine_ls_shift/su_mean 0.000
_refine_ls_structure_factor_coef Fsqd
_refine_ls_weighting_details 'calc w=1/[\s^2^(Fo^2^)+(0.0412P)^2^+1.6452P] where P=(Fo^2^+2Fc^2^)/3'
_refine_ls_weighting_scheme calc
_refine_ls_wR_factor_gt 0.0840
_refine_ls_wR_factor_ref 0.0888
_reflns_number_gt 7835
_reflns_number_total 9288
_reflns_threshold_expression >2sigma(I)
_cod_data_source_file om501152h_si_001.cif
_cod_data_source_block HFe[P2O(OSiPh2H)](CO)2
_cod_depositor_comments
;
The following automatic conversions were performed:

'_symmetry_cell_setting' value 'Monoclinic' changed to 'monoclinic'
according to
/usr/data/users/saulius/crontab/automatic-downloads/rss-feeds/ACS/lib/dictionaries/cif_core.dic
dictionary named 'cif_core.dic' version 2.4.2 from 2011-04-26.

Automatic conversion script
Id: cif_fix_values 3008 2015-01-20 13:52:24Z robertas 

 Adding full bibliography for 4085461--4085465.cif.
;
_cod_original_cell_volume 4376.4(10)
_cod_original_sg_symbol_H-M 'P2(1)/n  '
_cod_database_code 4085465

loop_
_symmetry_equiv_pos_as_xyz
'x, y, z'
'-x+1/2, y+1/2, -z+1/2'
'-x, -y, -z'
'x-1/2, -y-1/2, z-1/2'

loop_
_atom_site_label
_atom_site_type_symbol
_atom_site_fract_x
_atom_site_fract_y
_atom_site_fract_z
_atom_site_U_iso_or_equiv
_atom_site_adp_type
_atom_site_occupancy
_atom_site_symmetry_multiplicity
_atom_site_calc_flag
_atom_site_refinement_flags
_atom_site_disorder_assembly
_atom_site_disorder_group
Fe1 Fe 0.39548(2) 0.334895(11) 0.175607(10) 0.02300(7) Uani 1 1 d . . .
H2 H 0.476(2) 0.2889(10) 0.1470(9) 0.038(5) Uiso 1 1 d . . .
Si1 Si 0.62692(5) 0.12598(2) 0.17300(2) 0.02895(11) Uani 1 1 d D . .
H1 H 0.7266(19) 0.1251(9) 0.2243(8) 0.033(5) Uiso 1 1 d . . .
P1 P 0.28501(4) 0.32869(2) 0.08373(2) 0.02423(10) Uani 1 1 d . . .
P2 P 0.51036(4) 0.29839(2) 0.263379(19) 0.02376(10) Uani 1 1 d . A .
O1 O 0.23297(17) 0.44250(8) 0.22198(7) 0.0579(4) Uani 1 1 d . . .
O2 O 0.59683(15) 0.43568(7) 0.16015(7) 0.0463(4) Uani 1 1 d . . .
O3 O 0.25127(11) 0.26808(5) 0.18222(5) 0.0271(3) Uani 1 1 d . . .
O4 O 0.50255(12) 0.17683(5) 0.18260(5) 0.0267(3) Uani 1 1 d . A .
C1 C 0.29099(19) 0.39794(9) 0.20608(8) 0.0338(4) Uani 1 1 d . . .
C2 C 0.51686(18) 0.39549(9) 0.16600(8) 0.0295(4) Uani 1 1 d . . .
C3 C 0.35483(18) 0.36833(8) 0.01984(8) 0.0284(4) Uani 1 1 d . . .
C4 C 0.49337(19) 0.36657(10) 0.01918(8) 0.0375(4) Uani 1 1 d . . .
H4 H 0.5499 0.3472 0.0525 0.045 Uiso 1 1 calc R . .
C5 C 0.5505(2) 0.39278(12) -0.02959(10) 0.0487(5) Uani 1 1 d . . .
H5 H 0.6456 0.3909 -0.0296 0.058 Uiso 1 1 calc R . .
C6 C 0.4701(2) 0.42142(11) -0.07796(10) 0.0476(5) Uani 1 1 d . . .
H6 H 0.5097 0.4400 -0.1109 0.057 Uiso 1 1 calc R . .
C7 C 0.3324(2) 0.42300(11) -0.07847(10) 0.0465(5) Uani 1 1 d . . .
H7 H 0.2766 0.4421 -0.1122 0.056 Uiso 1 1 calc R . .
C8 C 0.2744(2) 0.39683(10) -0.02991(9) 0.0395(5) Uani 1 1 d . . .
H8 H 0.1791 0.3983 -0.0305 0.047 Uiso 1 1 calc R . .
C9 C 0.11412(17) 0.36270(8) 0.07712(8) 0.0267(4) Uani 1 1 d . . .
C10 C 0.09641(19) 0.43176(9) 0.08018(10) 0.0400(5) Uani 1 1 d . . .
H10 H 0.1728 0.4605 0.0830 0.048 Uiso 1 1 calc R . .
C11 C -0.0308(2) 0.45888(10) 0.07915(11) 0.0458(5) Uani 1 1 d . . .
H11 H -0.0415 0.5061 0.0809 0.055 Uiso 1 1 calc R . .
C12 C -0.14301(19) 0.41758(10) 0.07550(9) 0.0407(5) Uani 1 1 d . . .
H12 H -0.2306 0.4363 0.0751 0.049 Uiso 1 1 calc R . .
C13 C -0.12674(18) 0.34930(10) 0.07241(9) 0.0365(4) Uani 1 1 d . . .
H13 H -0.2034 0.3208 0.0698 0.044 Uiso 1 1 calc R . .
C14 C 0.00126(18) 0.32185(9) 0.07303(8) 0.0304(4) Uani 1 1 d . . .
H14 H 0.0114 0.2747 0.0706 0.036 Uiso 1 1 calc R . .
C15 C 0.26296(16) 0.24192(8) 0.05737(8) 0.0263(3) Uani 1 1 d . . .
C16 C 0.25686(16) 0.18917(8) 0.09868(8) 0.0270(4) Uani 1 1 d . . .
C17 C 0.24564(18) 0.12371(9) 0.07612(9) 0.0339(4) Uani 1 1 d . . .
H17 H 0.2400 0.0877 0.1037 0.041 Uiso 1 1 calc R . .
C18 C 0.2426(2) 0.11017(10) 0.01479(9) 0.0398(5) Uani 1 1 d . . .
H18 H 0.2369 0.0652 0.0007 0.048 Uiso 1 1 calc R . .
C19 C 0.2478(2) 0.16219(10) -0.02596(9) 0.0419(5) Uani 1 1 d . . .
H19 H 0.2452 0.1532 -0.0683 0.050 Uiso 1 1 calc R . .
C20 C 0.25677(19) 0.22738(9) -0.00478(8) 0.0351(4) Uani 1 1 d . . .
H20 H 0.2588 0.2631 -0.0330 0.042 Uiso 1 1 calc R . .
C21 C 0.25905(17) 0.20141(8) 0.16662(8) 0.0261(3) Uani 1 1 d . A .
H21 H 0.1742 0.1806 0.1774 0.031 Uiso 1 1 calc R . .
C22 C 0.37649(17) 0.16088(8) 0.20284(8) 0.0259(3) Uani 1 1 d . . .
H22 H 0.3584 0.1124 0.1941 0.031 Uiso 1 1 calc R A .
C23 C 0.5624(13) 0.0382(3) 0.1584(3) 0.0317(10) Uani 0.714(16) 1 d PDU A 1
C24 C 0.5231(9) 0.0137(3) 0.0997(3) 0.0349(10) Uani 0.714(16) 1 d PDU A 1
H24 H 0.5245 0.0429 0.0659 0.042 Uiso 0.714(16) 1 calc PR A 1
C25 C 0.4818(6) -0.0522(3) 0.0896(4) 0.0416(11) Uani 0.714(16) 1 d PDU A 1
H25 H 0.4559 -0.0680 0.0493 0.050 Uiso 0.714(16) 1 calc PR A 1
C26 C 0.4788(5) -0.0946(2) 0.1388(4) 0.0421(13) Uani 0.714(16) 1 d PDU A 1
H26 H 0.4515 -0.1399 0.1321 0.051 Uiso 0.714(16) 1 calc PR A 1
C27 C 0.5146(6) -0.0722(2) 0.1971(4) 0.0436(13) Uani 0.714(16) 1 d PDU A 1
H27 H 0.5114 -0.1015 0.2307 0.052 Uiso 0.714(16) 1 calc PR A 1
C28 C 0.5557(7) -0.0062(3) 0.2069(3) 0.0395(11) Uani 0.714(16) 1 d PDU A 1
H28 H 0.5798 0.0092 0.2475 0.047 Uiso 0.714(16) 1 calc PR A 1
C23B C 0.570(3) 0.0369(6) 0.1704(7) 0.034(2) Uani 0.286(16) 1 d PDU A 2
C24B C 0.524(2) 0.0073(7) 0.1150(6) 0.038(2) Uani 0.286(16) 1 d PDU A 2
H24B H 0.5198 0.0329 0.0786 0.046 Uiso 0.286(16) 1 calc PR A 2
C25B C 0.4828(15) -0.0597(6) 0.1117(7) 0.040(2) Uani 0.286(16) 1 d PDU A 2
H25B H 0.4522 -0.0805 0.0738 0.048 Uiso 0.286(16) 1 calc PR A 2
C26B C 0.4888(13) -0.0940(5) 0.1657(8) 0.040(2) Uani 0.286(16) 1 d PDU A 2
H26B H 0.4581 -0.1390 0.1647 0.049 Uiso 0.286(16) 1 calc PR A 2
C27B C 0.5364(16) -0.0666(6) 0.2207(7) 0.041(2) Uani 0.286(16) 1 d PDU A 2
H27B H 0.5402 -0.0927 0.2568 0.049 Uiso 0.286(16) 1 calc PR A 2
C28B C 0.5794(19) -0.0006(6) 0.2240(6) 0.038(2) Uani 0.286(16) 1 d PDU A 2
H28B H 0.6145 0.0189 0.2619 0.046 Uiso 0.286(16) 1 calc PR A 2
C29 C 0.69420(18) 0.15468(8) 0.10281(8) 0.0294(4) Uani 1 1 d . A .
C30 C 0.82779(19) 0.14196(9) 0.09306(10) 0.0379(4) Uani 1 1 d . . .
H30 H 0.8896 0.1233 0.1249 0.045 Uiso 1 1 calc R A .
C31 C 0.8705(2) 0.15626(10) 0.03740(11) 0.0470(5) Uani 1 1 d . A .
H31 H 0.9606 0.1463 0.0310 0.056 Uiso 1 1 calc R . .
C32 C 0.7829(2) 0.18482(10) -0.00884(10) 0.0462(5) Uani 1 1 d . . .
H32 H 0.8127 0.1942 -0.0470 0.055 Uiso 1 1 calc R A .
C33 C 0.6523(2) 0.19978(10) 0.00031(9) 0.0431(5) Uani 1 1 d . A .
H33 H 0.5925 0.2206 -0.0311 0.052 Uiso 1 1 calc R . .
C34 C 0.6085(2) 0.18429(9) 0.05565(9) 0.0358(4) Uani 1 1 d . . .
H34 H 0.5180 0.1941 0.0615 0.043 Uiso 1 1 calc R A .
C35 C 0.43973(17) 0.22717(8) 0.30229(8) 0.0269(4) Uani 1 1 d . . .
C36 C 0.38357(18) 0.17050(8) 0.27090(8) 0.0276(4) Uani 1 1 d . A .
C37 C 0.3342(2) 0.11864(9) 0.30377(9) 0.0363(4) Uani 1 1 d . . .
H37 H 0.2956 0.0805 0.2826 0.044 Uiso 1 1 calc R A .
C38 C 0.3399(2) 0.12122(10) 0.36653(9) 0.0433(5) Uani 1 1 d . A .
H38 H 0.3035 0.0857 0.3878 0.052 Uiso 1 1 calc R . .
C39 C 0.3985(2) 0.17555(10) 0.39794(9) 0.0413(5) Uani 1 1 d . . .
H39 H 0.4057 0.1771 0.4411 0.050 Uiso 1 1 calc R A .
C40 C 0.4471(2) 0.22807(9) 0.36593(8) 0.0343(4) Uani 1 1 d . A .
H40 H 0.4865 0.2657 0.3878 0.041 Uiso 1 1 calc R . .
C41 C 0.69029(17) 0.27563(8) 0.26777(8) 0.0272(4) Uani 1 1 d . . .
C42 C 0.7586(2) 0.24786(10) 0.32090(8) 0.0358(4) Uani 1 1 d . A .
H42 H 0.7117 0.2407 0.3550 0.043 Uiso 1 1 calc R . .
C43 C 0.8942(2) 0.23053(10) 0.32470(9) 0.0420(5) Uani 1 1 d . . .
H43 H 0.9391 0.2114 0.3611 0.050 Uiso 1 1 calc R A .
C44 C 0.9641(2) 0.24107(10) 0.27553(10) 0.0408(5) Uani 1 1 d . A .
H44 H 1.0570 0.2297 0.2781 0.049 Uiso 1 1 calc R . .
C45 C 0.89734(19) 0.26829(10) 0.22258(9) 0.0380(4) Uani 1 1 d . . .
H45 H 0.9449 0.2755 0.1887 0.046 Uiso 1 1 calc R A .
C46 C 0.76149(18) 0.28526(9) 0.21836(8) 0.0308(4) Uani 1 1 d . A .
H46 H 0.7168 0.3036 0.1815 0.037 Uiso 1 1 calc R . .
C47 C 0.51235(17) 0.36633(8) 0.31927(7) 0.0260(3) Uani 1 1 d . . .
C48 C 0.39518(18) 0.38130(9) 0.34495(8) 0.0326(4) Uani 1 1 d . A .
H48 H 0.3180 0.3533 0.3366 0.039 Uiso 1 1 calc R . .
C49 C 0.3906(2) 0.43637(9) 0.38240(9) 0.0374(4) Uani 1 1 d . . .
H49 H 0.3112 0.4452 0.4005 0.045 Uiso 1 1 calc R A .
C50 C 0.5000(2) 0.47861(9) 0.39368(9) 0.0370(4) Uani 1 1 d . A .
H50 H 0.4966 0.5164 0.4196 0.044 Uiso 1 1 calc R . .
C51 C 0.6154(2) 0.46553(9) 0.36692(9) 0.0369(4) Uani 1 1 d . . .
H51 H 0.6904 0.4951 0.3738 0.044 Uiso 1 1 calc R A .
C52 C 0.62185(18) 0.40966(9) 0.33022(8) 0.0303(4) Uani 1 1 d . A .
H52 H 0.7016 0.4009 0.3124 0.036 Uiso 1 1 calc R . .

loop_
_atom_site_aniso_label
_atom_site_aniso_U_11
_atom_site_aniso_U_22
_atom_site_aniso_U_33
_atom_site_aniso_U_23
_atom_site_aniso_U_13
_atom_site_aniso_U_12
Fe1 0.02357(13) 0.02207(12) 0.02408(13) 0.00135(9) 0.00581(9) 0.00101(9)
Si1 0.0292(3) 0.0273(2) 0.0314(3) 0.00091(19) 0.0078(2) 0.00594(19)
P1 0.0212(2) 0.0250(2) 0.0267(2) 0.00281(17) 0.00394(17) 0.00290(16)
P2 0.0259(2) 0.0246(2) 0.0219(2) 0.00053(16) 0.00744(17) 0.00007(17)
O1 0.0686(11) 0.0479(9) 0.0603(10) -0.0046(8) 0.0203(8) 0.0261(8)
O2 0.0470(9) 0.0393(8) 0.0540(9) 0.0085(7) 0.0121(7) -0.0140(7)
O3 0.0254(6) 0.0230(6) 0.0344(6) -0.0007(5) 0.0100(5) 0.0003(5)
O4 0.0281(6) 0.0242(6) 0.0295(6) 0.0010(5) 0.0103(5) 0.0028(5)
C1 0.0352(10) 0.0318(9) 0.0358(10) 0.0005(8) 0.0097(8) 0.0034(8)
C2 0.0334(10) 0.0283(9) 0.0270(9) 0.0037(7) 0.0052(7) 0.0038(7)
C3 0.0295(9) 0.0283(9) 0.0280(9) 0.0026(7) 0.0054(7) 0.0030(7)
C4 0.0299(10) 0.0531(12) 0.0300(10) 0.0036(8) 0.0058(8) 0.0024(9)
C5 0.0350(11) 0.0739(15) 0.0396(11) 0.0045(11) 0.0140(9) -0.0046(10)
C6 0.0560(14) 0.0530(13) 0.0372(11) 0.0109(9) 0.0193(10) 0.0006(11)
C7 0.0541(13) 0.0474(12) 0.0390(11) 0.0164(9) 0.0101(10) 0.0150(10)
C8 0.0354(11) 0.0453(11) 0.0384(11) 0.0113(9) 0.0068(8) 0.0115(9)
C9 0.0229(8) 0.0298(9) 0.0274(9) 0.0034(7) 0.0032(7) 0.0041(7)
C10 0.0272(10) 0.0302(10) 0.0626(13) 0.0032(9) 0.0058(9) 0.0023(8)
C11 0.0352(11) 0.0317(10) 0.0702(15) 0.0015(10) 0.0058(10) 0.0108(8)
C12 0.0264(10) 0.0477(12) 0.0480(12) -0.0014(9) 0.0055(8) 0.0106(8)
C13 0.0231(9) 0.0464(11) 0.0409(11) -0.0017(9) 0.0070(8) -0.0024(8)
C14 0.0283(9) 0.0320(9) 0.0310(9) -0.0009(7) 0.0046(7) 0.0008(7)
C15 0.0219(8) 0.0274(8) 0.0290(9) -0.0023(7) 0.0006(7) 0.0037(7)
C16 0.0200(8) 0.0282(8) 0.0325(9) -0.0018(7) 0.0025(7) 0.0013(7)
C17 0.0321(10) 0.0294(9) 0.0389(10) -0.0013(8) 0.0005(8) 0.0006(7)
C18 0.0436(11) 0.0322(10) 0.0411(11) -0.0108(8) -0.0040(9) 0.0035(8)
C19 0.0503(13) 0.0433(11) 0.0304(10) -0.0081(8) -0.0019(9) 0.0058(9)
C20 0.0384(11) 0.0366(10) 0.0289(9) 0.0007(8) -0.0017(8) 0.0055(8)
C21 0.0247(8) 0.0237(8) 0.0309(9) -0.0004(7) 0.0076(7) -0.0016(6)
C22 0.0289(9) 0.0214(8) 0.0288(9) 0.0016(6) 0.0091(7) 0.0001(7)
C23 0.031(2) 0.0279(16) 0.039(3) 0.0040(14) 0.014(2) 0.0084(14)
C24 0.0350(16) 0.0297(17) 0.041(2) 0.0024(15) 0.010(2) 0.0024(14)
C25 0.0413(17) 0.0346(18) 0.050(3) -0.0023(18) 0.011(2) -0.0010(14)
C26 0.0361(17) 0.0312(16) 0.061(4) 0.001(2) 0.013(2) -0.0005(13)
C27 0.047(2) 0.0380(19) 0.048(4) 0.010(2) 0.014(3) 0.0055(16)
C28 0.040(3) 0.0387(18) 0.041(3) 0.0039(17) 0.012(2) 0.0082(14)
C23B 0.031(4) 0.032(3) 0.042(4) 0.002(3) 0.018(4) 0.008(3)
C24B 0.039(3) 0.032(3) 0.046(4) 0.011(3) 0.018(4) 0.004(3)
C25B 0.039(3) 0.033(3) 0.050(5) 0.004(4) 0.012(4) -0.002(3)
C26B 0.042(4) 0.029(3) 0.053(5) 0.015(4) 0.016(5) 0.005(3)
C27B 0.044(4) 0.033(3) 0.049(5) 0.011(4) 0.019(4) 0.009(3)
C28B 0.041(4) 0.029(3) 0.045(4) 0.012(3) 0.014(4) 0.007(3)
C29 0.0289(9) 0.0239(8) 0.0373(10) -0.0052(7) 0.0120(8) -0.0004(7)
C30 0.0312(10) 0.0307(9) 0.0534(12) -0.0032(8) 0.0112(9) 0.0013(8)
C31 0.0383(12) 0.0403(11) 0.0686(15) -0.0061(10) 0.0306(11) -0.0013(9)
C32 0.0619(14) 0.0366(11) 0.0472(12) -0.0061(9) 0.0339(11) -0.0084(10)
C33 0.0529(13) 0.0412(11) 0.0373(11) 0.0000(9) 0.0131(9) -0.0004(9)
C34 0.0337(10) 0.0376(10) 0.0380(10) -0.0010(8) 0.0125(8) 0.0024(8)
C35 0.0300(9) 0.0258(8) 0.0267(9) 0.0030(7) 0.0104(7) 0.0022(7)
C36 0.0296(9) 0.0256(8) 0.0293(9) 0.0027(7) 0.0100(7) 0.0035(7)
C37 0.0464(11) 0.0271(9) 0.0378(10) 0.0028(8) 0.0152(9) -0.0021(8)
C38 0.0604(14) 0.0341(10) 0.0399(11) 0.0109(8) 0.0241(10) -0.0001(9)
C39 0.0589(13) 0.0415(11) 0.0267(9) 0.0051(8) 0.0173(9) 0.0031(10)
C40 0.0436(11) 0.0348(10) 0.0264(9) -0.0001(7) 0.0115(8) -0.0010(8)
C41 0.0285(9) 0.0267(8) 0.0270(9) -0.0019(7) 0.0060(7) 0.0017(7)
C42 0.0380(11) 0.0420(10) 0.0273(9) 0.0014(8) 0.0040(8) 0.0041(8)
C43 0.0405(11) 0.0454(11) 0.0373(11) 0.0008(9) -0.0057(9) 0.0088(9)
C44 0.0295(10) 0.0423(11) 0.0502(12) -0.0072(9) 0.0037(9) 0.0071(8)
C45 0.0330(10) 0.0417(11) 0.0417(11) -0.0037(9) 0.0134(8) 0.0042(8)
C46 0.0301(9) 0.0337(9) 0.0291(9) 0.0008(7) 0.0064(7) 0.0031(7)
C47 0.0301(9) 0.0253(8) 0.0234(8) -0.0007(6) 0.0064(7) 0.0004(7)
C48 0.0292(9) 0.0336(9) 0.0367(10) -0.0058(8) 0.0111(8) -0.0075(7)
C49 0.0362(10) 0.0363(10) 0.0427(11) -0.0075(8) 0.0169(9) 0.0000(8)
C50 0.0412(11) 0.0301(9) 0.0408(11) -0.0083(8) 0.0088(9) -0.0011(8)
C51 0.0336(10) 0.0302(9) 0.0468(11) -0.0030(8) 0.0045(8) -0.0063(8)
C52 0.0269(9) 0.0312(9) 0.0338(9) 0.0006(7) 0.0075(7) -0.0007(7)

loop_
_atom_type_symbol
_atom_type_description
_atom_type_scat_dispersion_real
_atom_type_scat_dispersion_imag
_atom_type_scat_source
C C 0.0033 0.0016 'International Tables Vol C Tables 4.2.6.8 and 6.1.1.4'
H H 0.0000 0.0000 'International Tables Vol C Tables 4.2.6.8 and 6.1.1.4'
O O 0.0106 0.0060 'International Tables Vol C Tables 4.2.6.8 and 6.1.1.4'
Si Si 0.0817 0.0704 'International Tables Vol C Tables 4.2.6.8 and 6.1.1.4'
P P 0.1023 0.0942 'International Tables Vol C Tables 4.2.6.8 and 6.1.1.4'
Fe Fe 0.3463 0.8444 'International Tables Vol C Tables 4.2.6.8 and 6.1.1.4'

loop_
_exptl_crystal_face_index_h
_exptl_crystal_face_index_k
_exptl_crystal_face_index_l
_exptl_crystal_face_perp_dist
-2.00 -1.00 2.00 0.1930
2.00 -1.00 -2.00 0.1590
0.00 0.00 -1.00 0.1130
0.00 -1.00 2.00 0.0660
0.00 1.00 -2.00 0.1130
0.00 -1.00 0.00 0.1470
0.00 1.00 0.00 0.1660
0.00 1.00 1.00 0.1960

loop_
_geom_angle_atom_site_label_1
_geom_angle_atom_site_label_2
_geom_angle_atom_site_label_3
_geom_angle
C2 Fe1 C1 90.36(8)
C2 Fe1 O3 176.69(7)
C1 Fe1 O3 88.92(7)
C2 Fe1 P1 101.52(6)
C1 Fe1 P1 98.05(6)
O3 Fe1 P1 75.39(4)
C2 Fe1 P2 92.66(6)
C1 Fe1 P2 99.02(6)
O3 Fe1 P2 90.64(4)
P1 Fe1 P2 157.675(19)
C2 Fe1 H2 87.1(8)
C1 Fe1 H2 175.0(8)
O3 Fe1 H2 93.4(8)
P1 Fe1 H2 78.3(8)
P2 Fe1 H2 85.4(8)
O4 Si1 C29 106.24(7)
O4 Si1 C23B 111.2(11)
C29 Si1 C23B 114.1(7)
O4 Si1 C23 110.6(4)
C29 Si1 C23 107.2(3)
O4 Si1 H1 111.8(7)
C29 Si1 H1 112.4(8)
C23B Si1 H1 101.1(10)
C23 Si1 H1 108.5(8)
C9 P1 C15 104.74(8)
C9 P1 C3 102.90(8)
C15 P1 C3 101.80(8)
C9 P1 Fe1 113.96(6)
C15 P1 Fe1 112.00(6)
C3 P1 Fe1 119.72(6)
C47 P2 C41 102.85(8)
C47 P2 C35 103.06(8)
C41 P2 C35 102.37(8)
C47 P2 Fe1 107.61(6)
C41 P2 Fe1 120.65(6)
C35 P2 Fe1 118.03(6)
C21 O3 Fe1 124.44(10)
C22 O4 Si1 128.10(10)
O1 C1 Fe1 172.53(17)
O2 C2 Fe1 179.42(17)
C4 C3 C8 118.28(17)
C4 C3 P1 118.52(13)
C8 C3 P1 123.09(14)
C3 C4 C5 120.76(18)
C3 C4 H4 119.6
C5 C4 H4 119.6
C6 C5 C4 120.29(19)
C6 C5 H5 119.9
C4 C5 H5 119.9
C7 C6 C5 119.83(19)
C7 C6 H6 120.1
C5 C6 H6 120.1
C6 C7 C8 120.23(19)
C6 C7 H7 119.9
C8 C7 H7 119.9
C7 C8 C3 120.60(19)
C7 C8 H8 119.7
C3 C8 H8 119.7
C14 C9 C10 118.62(16)
C14 C9 P1 122.04(13)
C10 C9 P1 119.20(14)
C11 C10 C9 120.72(18)
C11 C10 H10 119.6
C9 C10 H10 119.6
C10 C11 C12 120.24(18)
C10 C11 H11 119.9
C12 C11 H11 119.9
C13 C12 C11 119.55(18)
C13 C12 H12 120.2
C11 C12 H12 120.2
C12 C13 C14 120.34(18)
C12 C13 H13 119.8
C14 C13 H13 119.8
C9 C14 C13 120.54(17)
C9 C14 H14 119.7
C13 C14 H14 119.7
C20 C15 C16 119.02(16)
C20 C15 P1 119.81(13)
C16 C15 P1 121.13(13)
C17 C16 C15 118.56(16)
C17 C16 C21 119.56(16)
C15 C16 C21 121.87(15)
C18 C17 C16 121.65(18)
C18 C17 H17 119.2
C16 C17 H17 119.2
C17 C18 C19 119.78(18)
C17 C18 H18 120.1
C19 C18 H18 120.1
C18 C19 C20 119.56(18)
C18 C19 H19 120.2
C20 C19 H19 120.2
C19 C20 C15 121.41(18)
C19 C20 H20 119.3
C15 C20 H20 119.3
O3 C21 C16 114.10(14)
O3 C21 C22 115.84(14)
C16 C21 C22 109.73(13)
O3 C21 H21 105.4
C16 C21 H21 105.4
C22 C21 H21 105.4
O4 C22 C36 110.90(14)
O4 C22 C21 110.99(13)
C36 C22 C21 112.37(13)
O4 C22 H22 107.4
C36 C22 H22 107.4
C21 C22 H22 107.4
C24 C23 C28 117.1(3)
C24 C23 Si1 122.3(3)
C28 C23 Si1 120.5(3)
C25 C24 C23 121.5(3)
C25 C24 H24 119.2
C23 C24 H24 119.2
C26 C25 C24 119.4(3)
C26 C25 H25 120.3
C24 C25 H25 120.3
C27 C26 C25 120.8(3)
C27 C26 H26 119.6
C25 C26 H26 119.6
C26 C27 C28 119.5(4)
C26 C27 H27 120.2
C28 C27 H27 120.2
C27 C28 C23 121.6(4)
C27 C28 H28 119.2
C23 C28 H28 119.2
C24B C23B C28B 120.1(7)
C24B C23B Si1 120.0(9)
C28B C23B Si1 119.9(9)
C23B C24B C25B 121.1(8)
C23B C24B H24B 119.5
C25B C24B H24B 119.5
C26B C25B C24B 116.9(8)
C26B C25B H25B 121.5
C24B C25B H25B 121.5
C27B C26B C25B 123.3(8)
C27B C26B H26B 118.4
C25B C26B H26B 118.4
C26B C27B C28B 119.8(8)
C26B C27B H27B 120.1
C28B C27B H27B 120.1
C27B C28B C23B 118.7(8)
C27B C28B H28B 120.6
C23B C28B H28B 120.6
C34 C29 C30 117.72(17)
C34 C29 Si1 120.21(13)
C30 C29 Si1 121.81(15)
C31 C30 C29 120.6(2)
C31 C30 H30 119.7
C29 C30 H30 119.7
C32 C31 C30 120.43(19)
C32 C31 H31 119.8
C30 C31 H31 119.8
C33 C32 C31 120.02(19)
C33 C32 H32 120.0
C31 C32 H32 120.0
C32 C33 C34 119.6(2)
C32 C33 H33 120.2
C34 C33 H33 120.2
C33 C34 C29 121.53(18)
C33 C34 H34 119.2
C29 C34 H34 119.2
C40 C35 C36 118.19(15)
C40 C35 P2 119.02(13)
C36 C35 P2 122.73(12)
C37 C36 C35 119.09(16)
C37 C36 C22 116.92(15)
C35 C36 C22 123.97(14)
C38 C37 C36 121.74(18)
C38 C37 H37 119.1
C36 C37 H37 119.1
C39 C38 C37 119.66(17)
C39 C38 H38 120.2
C37 C38 H38 120.2
C38 C39 C40 119.45(18)
C38 C39 H39 120.3
C40 C39 H39 120.3
C39 C40 C35 121.83(18)
C39 C40 H40 119.1
C35 C40 H40 119.1
C46 C41 C42 118.23(16)
C46 C41 P2 121.23(13)
C42 C41 P2 120.54(13)
C43 C42 C41 121.01(17)
C43 C42 H42 119.5
C41 C42 H42 119.5
C44 C43 C42 120.15(18)
C44 C43 H43 119.9
C42 C43 H43 119.9
C45 C44 C43 119.36(18)
C45 C44 H44 120.3
C43 C44 H44 120.3
C44 C45 C46 120.75(18)
C44 C45 H45 119.6
C46 C45 H45 119.6
C45 C46 C41 120.49(17)
C45 C46 H46 119.8
C41 C46 H46 119.8
C52 C47 C48 118.48(15)
C52 C47 P2 121.11(13)
C48 C47 P2 119.76(13)
C49 C48 C47 120.63(17)
C49 C48 H48 119.7
C47 C48 H48 119.7
C50 C49 C48 120.54(17)
C50 C49 H49 119.7
C48 C49 H49 119.7
C49 C50 C51 119.39(17)
C49 C50 H50 120.3
C51 C50 H50 120.3
C52 C51 C50 120.44(17)
C52 C51 H51 119.8
C50 C51 H51 119.8
C51 C52 C47 120.46(16)
C51 C52 H52 119.8
C47 C52 H52 119.8

loop_
_geom_bond_atom_site_label_1
_geom_bond_atom_site_label_2
_geom_bond_distance
Fe1 C2 1.7456(18)
Fe1 C1 1.8203(18)
Fe1 O3 1.9827(12)
Fe1 P1 2.1862(5)
Fe1 P2 2.2445(5)
Fe1 H2 1.425(19)
Si1 O4 1.6396(12)
Si1 C29 1.8620(18)
Si1 C23B 1.866(7)
Si1 C23 1.882(3)
Si1 H1 1.409(18)
P1 C9 1.8247(17)
P1 C15 1.8327(17)
P1 C3 1.8360(17)
P2 C47 1.8347(17)
P2 C41 1.8435(18)
P2 C35 1.8497(17)
O1 C1 1.142(2)
O2 C2 1.151(2)
O3 C21 1.3804(19)
O4 C22 1.426(2)
C3 C4 1.386(3)
C3 C8 1.396(3)
C4 C5 1.388(3)
C4 H4 0.9500
C5 C6 1.376(3)
C5 H5 0.9500
C6 C7 1.375(3)
C6 H6 0.9500
C7 C8 1.388(3)
C7 H7 0.9500
C8 H8 0.9500
C9 C14 1.385(2)
C9 C10 1.394(2)
C10 C11 1.378(3)
C10 H10 0.9500
C11 C12 1.385(3)
C11 H11 0.9500
C12 C13 1.376(3)
C12 H12 0.9500
C13 C14 1.389(3)
C13 H13 0.9500
C14 H14 0.9500
C15 C20 1.400(2)
C15 C16 1.401(2)
C16 C17 1.399(2)
C16 C21 1.521(2)
C17 C18 1.380(3)
C17 H17 0.9500
C18 C19 1.381(3)
C18 H18 0.9500
C19 C20 1.383(3)
C19 H19 0.9500
C20 H20 0.9500
C21 C22 1.558(2)
C21 H21 1.0000
C22 C36 1.511(2)
C22 H22 1.0000
C23 C24 1.394(4)
C23 C28 1.401(4)
C24 C25 1.390(4)
C24 H24 0.9500
C25 C26 1.383(5)
C25 H25 0.9500
C26 C27 1.369(5)
C26 H26 0.9500
C27 C28 1.388(5)
C27 H27 0.9500
C28 H28 0.9500
C23B C24B 1.385(8)
C23B C28B 1.395(8)
C24B C25B 1.397(8)
C24B H24B 0.9500
C25B C26B 1.373(8)
C25B H25B 0.9500
C26B C27B 1.362(9)
C26B H26B 0.9500
C27B C28B 1.386(8)
C27B H27B 0.9500
C28B H28B 0.9500
C29 C34 1.392(3)
C29 C30 1.402(2)
C30 C31 1.385(3)
C30 H30 0.9500
C31 C32 1.379(3)
C31 H31 0.9500
C32 C33 1.379(3)
C32 H32 0.9500
C33 C34 1.388(3)
C33 H33 0.9500
C34 H34 0.9500
C35 C40 1.401(2)
C35 C36 1.406(2)
C36 C37 1.393(2)
C37 C38 1.384(3)
C37 H37 0.9500
C38 C39 1.377(3)
C38 H38 0.9500
C39 C40 1.389(3)
C39 H39 0.9500
C40 H40 0.9500
C41 C46 1.394(2)
C41 C42 1.395(2)
C42 C43 1.390(3)
C42 H42 0.9500
C43 C44 1.384(3)
C43 H43 0.9500
C44 C45 1.381(3)
C44 H44 0.9500
C45 C46 1.389(3)
C45 H45 0.9500
C46 H46 0.9500
C47 C52 1.391(2)
C47 C48 1.399(2)
C48 C49 1.382(2)
C48 H48 0.9500
C49 C50 1.378(3)
C49 H49 0.9500
C50 C51 1.387(3)
C50 H50 0.9500
C51 C52 1.387(3)
C51 H51 0.9500
C52 H52 0.9500
